data_2012153
loop_
_publ_author_name
'Masci, Bernardo'
'Saccheo, Stefano'
'Fonsi, Massimiliano'
'Varrone, Maurizio'
'Finelli, Marco'
'Nierlich, Martine'
'Thu\'ery, Pierre'

_publ_section_title
;
 Methoxy-ether and crown-ether derivatives of tetrahomodioxa- and
 octahomotetraoxacalix[4]arenes
;
_journal_issue 8
_journal_name_full 'Acta Crystallographica Section C'
_journal_page_first 978
_journal_page_last 981
_journal_paper_doi 10.1107/S010827010100823X
_journal_volume 57
_journal_year 2001
_chemical_formula_moiety 'C42 H50 O9'
_chemical_formula_sum 'C42 H50 O9'
_chemical_formula_weight 698.82
_space_group_IT_number 2
_symmetry_cell_setting triclinic
_symmetry_space_group_name_Hall '-P 1'
_symmetry_space_group_name_H-M 'P -1'
_audit_creation_method SHELXL-97
_cell_angle_alpha 113.671(4)
_cell_angle_beta 94.723(4)
_cell_angle_gamma 97.119(3)
_cell_formula_units_Z 2
_cell_length_a 8.6669(6)
_cell_length_b 13.7665(11)
_cell_length_c 16.8072(9)
_cell_measurement_reflns_used 13815
_cell_measurement_temperature 100(2)
_cell_measurement_theta_max 25.68
_cell_measurement_theta_min 2.67
_cell_volume 1803.1(2)
_computing_cell_refinement 'DENZO-SMN (Otwinowski & Minor, 1997)'
_computing_data_collection 'Kappa-CCD Software (Nonius, 1998)'
_computing_data_reduction DENZO-SMN
_computing_molecular_graphics 'SHELXTL (Sheldrick, 1999)'
_computing_publication_material 'SHELXTL and PARST97 (Nardelli, 1995)'
_computing_structure_refinement 'SHELXL97 (Sheldrick, 1997)'
_computing_structure_solution 'SHELXS97 (Sheldrick, 1997)'
_diffrn_ambient_temperature 100(2)
_diffrn_detector_area_resol_mean 18
_diffrn_measured_fraction_theta_full .923
_diffrn_measured_fraction_theta_max .923
_diffrn_measurement_device_type 'Nonius Kappa-CCD'
_diffrn_measurement_method '\f scans'
_diffrn_radiation_monochromator graphite
_diffrn_radiation_source 'fine-focus sealed tube'
_diffrn_radiation_type MoK\a
_diffrn_radiation_wavelength .71073
_diffrn_reflns_av_R_equivalents .063
_diffrn_reflns_av_sigmaI/netI .077
_diffrn_reflns_limit_h_max 10
_diffrn_reflns_limit_h_min 0
_diffrn_reflns_limit_k_max 16
_diffrn_reflns_limit_k_min -16
_diffrn_reflns_limit_l_max 19
_diffrn_reflns_limit_l_min -20
_diffrn_reflns_number 6346
_diffrn_reflns_theta_full 25.68
_diffrn_reflns_theta_max 25.68
_diffrn_reflns_theta_min 2.67
_diffrn_standards_decay_% none
_exptl_absorpt_coefficient_mu .089
_exptl_absorpt_correction_type none
_exptl_crystal_colour colourless
_exptl_crystal_density_diffrn 1.287
_exptl_crystal_density_meas ?
_exptl_crystal_description parallelepipedic
_exptl_crystal_F_000 748
_exptl_crystal_size_max .30
_exptl_crystal_size_mid .30
_exptl_crystal_size_min .20
_refine_diff_density_max .205
_refine_diff_density_min -.248
_refine_ls_extinction_method none
_refine_ls_goodness_of_fit_ref 1.016
_refine_ls_hydrogen_treatment mixed
_refine_ls_matrix_type full
_refine_ls_number_parameters 466
_refine_ls_number_reflns 6346
_refine_ls_number_restraints 0
_refine_ls_restrained_S_all 1.016
_refine_ls_R_factor_all .0952
_refine_ls_R_factor_gt .0546
_refine_ls_shift/su_max <0.001
_refine_ls_shift/su_mean .000
_refine_ls_structure_factor_coef Fsqd
_refine_ls_weighting_details 'calc w=1/[\s^2^(Fo^2^)+(0.0371P)^2^+1.2698P] where P=(Fo^2^+2Fc^2^)/3'
_refine_ls_weighting_scheme calc
_refine_ls_wR_factor_ref .1353
_reflns_number_gt 4286
_reflns_number_total 6346
_reflns_threshold_expression I>2\s(I)
_cod_data_source_file na1520.cif
_cod_data_source_block IV
_cod_depositor_comments
;
The following automatic conversions were performed:

'_exptl_crystal_density_meas' value 'not measured' was changed to '?'
- the value is perceived as not measured.

Automatic conversion script
Id: cif_fix_values 3008 2015-01-20 13:52:24Z robertas 
;
_cod_original_sg_symbol_H-M P-1
_cod_database_code 2012153
_cod_database_fobs_code 2012153

loop_
_symmetry_equiv_pos_as_xyz
'x, y, z'
'-x, -y, -z'

loop_
_atom_site_label
_atom_site_fract_x
_atom_site_fract_y
_atom_site_fract_z
_atom_site_U_iso_or_equiv
_atom_site_adp_type
_atom_site_calc_flag
_atom_site_refinement_flags
_atom_site_occupancy
_atom_site_disorder_assembly
_atom_site_disorder_group
_atom_site_type_symbol
O1 .93668(19) .03106(14) .34728(11) .0287(4) Uani d . 1 . . O
O2 .5790(2) -.04427(16) .28296(12) .0336(5) Uani d . 1 . . O
O3 .7303(2) -.01658(14) .13467(11) .0282(4) Uani d . 1 . . O
O4 1.1515(2) -.17797(14) .33189(11) .0293(4) Uani d . 1 . . O
O5 1.1002(2) -.27544(15) .09373(12) .0343(5) Uani d . 1 . . O
O6 .6537(2) -.33091(14) -.04754(12) .0330(4) Uani d . 1 . . O
O7 .7328(2) .22424(14) .09683(11) .0311(4) Uani d . 1 . . O
O8 1.0482(2) .35417(14) .28074(12) .0320(4) Uani d . 1 . . O
O9 1.0047(2) .34056(14) .52388(11) .0310(4) Uani d . 1 . . O
C1 .8319(3) -.0500(2) .35962(17) .0284(6) Uani d . 1 . . C
H1A .7857 -.0172 .4127 .034 Uiso calc R 1 . . H
H1B .8895 -.1034 .3655 .034 Uiso calc R 1 . . H
C2 .7048(3) -.1026(2) .28149(17) .0291(6) Uani d . 1 . . C
H2A .7520 -.1132 .2289 .035 Uiso calc R 1 . . H
H2B .6615 -.1732 .2774 .035 Uiso calc R 1 . . H
C3 .6097(3) .0480(2) .26381(17) .0303(6) Uani d . 1 . . C
H3A .7162 .0850 .2900 .036 Uiso calc R 1 . . H
H3B .5390 .0969 .2912 .036 Uiso calc R 1 . . H
C4 .5910(3) .0227(2) .16736(17) .0308(6) Uani d . 1 . . C
H4A .4985 -.0316 .1367 .037 Uiso calc R 1 . . H
H4B .5792 .0869 .1584 .037 Uiso calc R 1 . . H
C5 1.0974(3) .1678(2) .47622(16) .0265(6) Uani d . 1 . . C
C6 1.0790(3) .0690(2) .40369(16) .0261(6) Uani d . 1 . . C
C7 1.2038(3) .0125(2) .38249(16) .0245(6) Uani d . 1 . . C
C8 1.3487(3) .0579(2) .43506(16) .0268(6) Uani d . 1 . . C
H8 1.4325 .0209 .4216 .032 Uiso calc R 1 . . H
C9 1.3724(3) .1569(2) .50722(16) .0271(6) Uani d . 1 . . C
C10 1.2450(3) .2105(2) .52708(16) .0266(6) Uani d . 1 . . C
H10 1.2588 .2765 .5755 .032 Uiso calc R 1 . . H
C11 1.5311(3) .2051(2) .56245(18) .0351(7) Uani d . 1 . . C
H11A 1.5470 .2819 .5826 .053 Uiso calc R 1 . . H
H11B 1.6113 .1770 .5280 .053 Uiso calc R 1 . . H
H11C 1.5362 .1870 .6120 .053 Uiso calc R 1 . . H
C12 1.1847(3) -.0930(2) .30316(17) .0280(6) Uani d . 1 . . C
H12A 1.0990 -.0980 .2600 .034 Uiso calc R 1 . . H
H12B 1.2802 -.0988 .2765 .034 Uiso calc R 1 . . H
C13 1.1444(3) -.2827(2) .26254(17) .0317(6) Uani d . 1 . . C
H13A 1.1613 -.3333 .2879 .038 Uiso calc R 1 . . H
H13B 1.2283 -.2801 .2282 .038 Uiso calc R 1 . . H
C14 .9888(3) -.3226(2) .20257(17) .0281(6) Uani d . 1 . . C
C15 .9706(3) -.3175(2) .12135(17) .0287(6) Uani d . 1 . . C
C16 .8250(3) -.3495(2) .06788(17) .0289(6) Uani d . 1 . . C
C17 .6961(3) -.3873(2) .09806(17) .0298(6) Uani d . 1 . . C
H17 .5984 -.4089 .0632 .036 Uiso calc R 1 . . H
C18 .7087(3) -.3939(2) .17870(17) .0280(6) Uani d . 1 . . C
C19 .8559(3) -.3616(2) .22998(17) .0284(6) Uani d . 1 . . C
H19 .8662 -.3660 .2839 .034 Uiso calc R 1 . . H
C20 .5647(3) -.4312(2) .21081(18) .0339(6) Uani d . 1 . . C
H20A .5015 -.3756 .2284 .051 Uiso calc R 1 . . H
H20B .5966 -.4465 .2600 .051 Uiso calc R 1 . . H
H20C .5047 -.4951 .1644 .051 Uiso calc R 1 . . H
C21 1.1840(4) -.3559(2) .0412(2) .0405(7) Uani d . 1 . . C
H21A 1.2261 -.3907 .0753 .061 Uiso calc R 1 . . H
H21B 1.2684 -.3226 .0221 .061 Uiso calc R 1 . . H
H21C 1.1138 -.4082 -.0091 .061 Uiso calc R 1 . . H
C22 .8090(3) -.3404(2) -.01948(18) .0347(7) Uani d . 1 . . C
H22A .8817 -.2780 -.0144 .042 Uiso calc R 1 . . H
H22B .8382 -.4036 -.0638 .042 Uiso calc R 1 . . H
C23 .6166(3) -.2272(2) .00261(18) .0315(6) Uani d . 1 . . C
H23A .6447 -.2094 .0645 .038 Uiso calc R 1 . . H
H23B .5039 -.2307 -.0083 .038 Uiso calc R 1 . . H
C24 .6983(3) -.1383(2) -.01740(16) .0256(6) Uani d . 1 . . C
C25 .7411(3) -.0338(2) .04815(16) .0257(6) Uani d . 1 . . C
C26 .8068(3) .0508(2) .02899(16) .0264(6) Uani d . 1 . . C
C27 .8336(3) .0287(2) -.05658(17) .0279(6) Uani d . 1 . . C
H27 .8764 .0848 -.0698 .033 Uiso calc R 1 . . H
C28 .7982(3) -.0750(2) -.12275(16) .0260(6) Uani d . 1 . . C
C29 .7298(3) -.1569(2) -.10173(17) .0273(6) Uani d . 1 . . C
H29 .7041 -.2265 -.1456 .033 Uiso calc R 1 . . H
C30 .8354(3) -.0977(2) -.21405(17) .0338(6) Uani d . 1 . . C
H30A .8427 -.1725 -.2440 .051 Uiso calc R 1 . . H
H30B .9336 -.0543 -.2103 .051 Uiso calc R 1 . . H
H30C .7535 -.0809 -.2459 .051 Uiso calc R 1 . . H
C31 .8543(3) .1632(2) .09953(17) .0286(6) Uani d . 1 . . C
H31A .8702 .1610 .1566 .034 Uiso calc R 1 . . H
H31B .9522 .1969 .0903 .034 Uiso calc R 1 . . H
C32 .7742(4) .3341(2) .16010(17) .0347(7) Uani d . 1 . . C
H32A .7027 .3762 .1467 .042 Uiso calc R 1 . . H
H32B .8795 .3628 .1555 .042 Uiso calc R 1 . . H
C33 .7682(3) .3460(2) .25276(17) .0303(6) Uani d . 1 . . C
C34 .9009(3) .3538(2) .30889(17) .0291(6) Uani d . 1 . . C
C35 .8907(3) .3572(2) .39237(17) .0281(6) Uani d . 1 . . C
C36 .7432(3) .3549(2) .41930(17) .0305(6) Uani d . 1 . . C
H36 .7349 .3573 .4749 .037 Uiso calc R 1 . . H
C37 .6076(3) .3491(2) .36598(18) .0310(6) Uani d . 1 . . C
C38 .6236(3) .3439(2) .28330(18) .0326(6) Uani d . 1 . . C
H38 .5339 .3387 .2464 .039 Uiso calc R 1 . . H
C39 .4496(3) .3473(3) .3975(2) .0422(7) Uani d . 1 . . C
H39A .3737 .3574 .3578 .063 Uiso calc R 1 . . H
H39B .4574 .4042 .4551 .063 Uiso calc R 1 . . H
H39C .4171 .2793 .3997 .063 Uiso calc R 1 . . H
C40 1.1261(3) .4600(2) .2962(2) .0389(7) Uani d . 1 . . C
H40A 1.0671 .4875 .2614 .058 Uiso calc R 1 . . H
H40B 1.2297 .4563 .2803 .058 Uiso calc R 1 . . H
H40C 1.1333 .5071 .3573 .058 Uiso calc R 1 . . H
C41 1.0377(3) .3623(2) .45033(17) .0308(6) Uani d . 1 . . C
H41A 1.0989 .3105 .4156 .037 Uiso calc R 1 . . H
H41B 1.1010 .4334 .4713 .037 Uiso calc R 1 . . H
C42 .9611(3) .2275(2) .49944(17) .0307(6) Uani d . 1 . . C
H42A .8782 .1977 .4494 .037 Uiso calc R 1 . . H
H42B .9197 .2166 .5477 .037 Uiso calc R 1 . . H

loop_
_atom_site_aniso_label
_atom_site_aniso_U_11
_atom_site_aniso_U_22
_atom_site_aniso_U_33
_atom_site_aniso_U_12
_atom_site_aniso_U_13
_atom_site_aniso_U_23
O1 .0239(9) .0333(11) .0303(10) -.0023(8) -.0006(8) .0177(8)
O2 .0250(10) .0432(12) .0393(11) .0064(8) .0069(8) .0233(9)
O3 .0250(9) .0369(11) .0264(10) .0097(8) .0068(8) .0153(8)
O4 .0335(10) .0261(10) .0301(10) .0013(8) .0017(8) .0152(8)
O5 .0320(10) .0320(11) .0411(11) .0026(8) .0075(9) .0179(9)
O6 .0350(11) .0282(11) .0325(10) -.0007(8) -.0038(8) .0127(8)
O7 .0344(10) .0271(10) .0307(10) .0115(8) .0015(8) .0099(8)
O8 .0322(10) .0297(11) .0380(11) .0071(8) .0121(8) .0164(8)
O9 .0340(10) .0306(11) .0256(10) .0069(8) .0051(8) .0083(8)
C1 .0256(14) .0318(15) .0305(14) .0007(11) .0059(11) .0168(12)
C2 .0274(14) .0287(15) .0322(15) .0037(11) .0057(11) .0137(12)
C3 .0277(14) .0326(16) .0308(15) .0101(12) .0067(12) .0117(12)
C4 .0238(14) .0394(17) .0335(15) .0109(12) .0095(12) .0169(13)
C5 .0262(14) .0313(15) .0270(14) .0042(11) .0074(11) .0168(12)
C6 .0247(13) .0299(15) .0265(14) .0002(11) .0035(11) .0160(11)
C7 .0261(13) .0260(14) .0258(14) .0034(11) .0054(11) .0153(11)
C8 .0274(14) .0300(15) .0293(14) .0064(11) .0077(11) .0176(12)
C9 .0280(14) .0301(15) .0264(14) .0027(11) .0040(11) .0157(11)
C10 .0269(14) .0291(15) .0240(14) .0023(11) .0048(11) .0118(11)
C11 .0285(15) .0395(17) .0329(15) .0044(12) .0024(12) .0113(13)
C12 .0273(14) .0297(15) .0298(14) .0015(11) .0038(11) .0161(12)
C13 .0332(15) .0262(15) .0354(15) .0061(12) .0026(12) .0128(12)
C14 .0293(14) .0213(14) .0327(15) .0035(11) .0023(11) .0109(11)
C15 .0273(14) .0228(14) .0365(15) .0041(11) .0078(12) .0123(12)
C16 .0325(15) .0217(14) .0317(15) .0033(11) .0044(12) .0109(11)
C17 .0291(14) .0248(14) .0330(15) .0048(11) .0017(12) .0100(11)
C18 .0287(14) .0221(14) .0329(15) .0074(11) .0075(12) .0098(11)
C19 .0312(14) .0247(14) .0305(14) .0073(11) .0035(12) .0123(11)
C20 .0342(15) .0278(15) .0408(16) .0049(12) .0085(13) .0149(12)
C21 .0406(17) .0426(18) .0467(18) .0115(14) .0171(14) .0241(15)
C22 .0354(16) .0342(16) .0378(16) .0067(13) .0054(13) .0182(13)
C23 .0285(14) .0317(16) .0366(16) .0044(12) .0022(12) .0172(12)
C24 .0218(13) .0281(15) .0291(14) .0060(11) .0001(11) .0143(11)
C25 .0226(13) .0300(15) .0273(14) .0075(11) .0041(11) .0139(11)
C26 .0225(13) .0275(14) .0305(14) .0076(11) .0016(11) .0129(11)
C27 .0243(13) .0292(15) .0359(15) .0071(11) .0044(11) .0185(12)
C28 .0247(13) .0312(15) .0244(14) .0081(11) .0018(11) .0135(11)
C29 .0262(14) .0253(14) .0293(14) .0034(11) -.0022(11) .0118(11)
C30 .0389(16) .0351(16) .0288(15) .0081(13) .0050(12) .0143(12)
C31 .0255(14) .0305(15) .0316(15) .0089(11) .0048(11) .0136(12)
C32 .0440(17) .0252(15) .0346(16) .0095(13) .0053(13) .0111(12)
C33 .0372(16) .0216(14) .0322(15) .0085(12) .0042(12) .0104(11)
C34 .0303(15) .0207(14) .0341(15) .0067(11) .0094(12) .0078(11)
C35 .0299(14) .0230(14) .0306(15) .0040(11) .0048(11) .0103(11)
C36 .0334(15) .0270(15) .0310(15) .0038(12) .0061(12) .0120(12)
C37 .0289(15) .0271(15) .0353(15) .0034(12) .0033(12) .0119(12)
C38 .0307(15) .0282(15) .0357(16) .0041(12) -.0014(12) .0116(12)
C39 .0340(16) .047(2) .0469(18) .0054(14) .0058(14) .0219(15)
C40 .0388(17) .0320(17) .0485(18) .0027(13) .0108(14) .0196(14)
C41 .0284(14) .0286(15) .0360(16) .0035(12) .0051(12) .0145(12)
C42 .0305(15) .0351(16) .0302(15) .0051(12) .0068(12) .0172(12)

loop_
_atom_type_symbol
_atom_type_description
_atom_type_scat_dispersion_real
_atom_type_scat_dispersion_imag
_atom_type_scat_source
C C .0033 .0016 'International Tables Vol C Tables 4.2.6.8 and 6.1.1.4'
H H .0000 .0000 'International Tables Vol C Tables 4.2.6.8 and 6.1.1.4'
O O .0106 .0060 'International Tables Vol C Tables 4.2.6.8 and 6.1.1.4'

loop_
_geom_angle_atom_site_label_1
_geom_angle_atom_site_label_2
_geom_angle_atom_site_label_3
_geom_angle
C6 O1 C1 114.92(18)
C2 O2 C3 117.04(19)
C25 O3 C4 115.48(18)
C13 O4 C12 112.4(2)
C15 O5 C21 113.4(2)
C22 O6 C23 112.2(2)
C32 O7 C31 111.9(2)
C34 O8 C40 113.1(2)
C41 O9 C42 111.52(19)
O1 C1 C2 108.7(2)
O2 C2 C1 115.1(2)
O2 C3 C4 114.3(2)
O3 C4 C3 107.4(2)
C10 C5 C6 118.4(2)
C10 C5 C42 120.6(2)
C6 C5 C42 121.0(2)
O1 C6 C5 118.8(2)
O1 C6 C7 119.6(2)
C5 C6 C7 121.4(2)
C8 C7 C6 118.3(2)
C8 C7 C12 120.4(2)
C6 C7 C12 121.4(2)
C7 C8 C9 122.1(2)
C8 C9 C10 118.1(2)
C8 C9 C11 121.1(2)
C10 C9 C11 120.7(2)
C9 C10 C5 121.7(2)
O4 C12 C7 107.7(2)
O4 C13 C14 112.5(2)
C15 C14 C19 118.1(2)
C15 C14 C13 121.9(2)
C19 C14 C13 119.9(2)
C14 C15 O5 119.2(2)
C14 C15 C16 121.9(2)
O5 C15 C16 118.8(2)
C17 C16 C15 118.0(2)
C17 C16 C22 121.6(2)
C15 C16 C22 120.4(2)
C18 C17 C16 122.1(2)
C17 C18 C19 118.2(2)
C17 C18 C20 120.5(2)
C19 C18 C20 121.2(2)
C18 C19 C14 121.8(2)
O6 C22 C16 113.1(2)
O6 C23 C24 114.1(2)
C29 C24 C25 118.1(2)
C29 C24 C23 121.3(2)
C25 C24 C23 120.6(2)
O3 C25 C24 118.8(2)
O3 C25 C26 119.9(2)
C24 C25 C26 121.0(2)
C27 C26 C25 118.7(2)
C27 C26 C31 120.0(2)
C25 C26 C31 121.2(2)
C28 C27 C26 121.7(2)
C27 C28 C29 117.9(2)
C27 C28 C30 120.7(2)
C29 C28 C30 121.4(2)
C28 C29 C24 122.4(2)
O7 C31 C26 109.1(2)
O7 C32 C33 112.6(2)
C34 C33 C38 117.7(2)
C34 C33 C32 122.7(3)
C38 C33 C32 119.5(2)
C33 C34 C35 121.6(2)
C33 C34 O8 119.9(2)
C35 C34 O8 118.4(2)
C36 C35 C34 118.0(2)
C36 C35 C41 122.1(2)
C34 C35 C41 119.9(2)
C37 C36 C35 122.3(2)
C38 C37 C36 117.4(3)
C38 C37 C39 121.7(2)
C36 C37 C39 120.9(2)
C37 C38 C33 122.9(2)
O9 C41 C35 113.0(2)
O9 C42 C5 112.6(2)

loop_
_geom_bond_atom_site_label_1
_geom_bond_atom_site_label_2
_geom_bond_site_symmetry_2
_geom_bond_distance
_geom_bond_publ_flag
O1 C6 . 1.394(3) ?
O1 C1 . 1.441(3) ?
O2 C2 . 1.429(3) ?
O2 C3 . 1.431(3) ?
O3 C25 . 1.389(3) ?
O3 C4 . 1.444(3) ?
O4 C13 . 1.435(3) ?
O4 C12 . 1.441(3) ?
O5 C15 . 1.398(3) ?
O5 C21 . 1.433(3) ?
O6 C22 . 1.429(3) ?
O6 C23 . 1.430(3) ?
O7 C32 . 1.434(3) ?
O7 C31 . 1.435(3) ?
O8 C34 . 1.398(3) ?
O8 C40 . 1.439(3) ?
O9 C41 . 1.426(3) ?
O9 C42 . 1.432(3) ?
C1 C2 . 1.504(3) ?
C3 C4 . 1.505(3) ?
C5 C10 . 1.394(3) ?
C5 C6 . 1.394(4) ?
C5 C42 . 1.511(4) ?
C6 C7 . 1.397(4) ?
C7 C8 . 1.388(3) ?
C7 C12 . 1.505(3) ?
C8 C9 . 1.390(4) ?
C9 C10 . 1.393(4) ?
C9 C11 . 1.504(3) ?
C13 C14 . 1.512(3) ?
C14 C15 . 1.392(4) ?
C14 C19 . 1.400(4) ?
C15 C16 . 1.397(4) ?
C16 C17 . 1.392(4) ?
C16 C22 . 1.519(4) ?
C17 C18 . 1.391(4) ?
C18 C19 . 1.392(3) ?
C18 C20 . 1.512(4) ?
C23 C24 . 1.505(4) ?
C24 C29 . 1.392(3) ?
C24 C25 . 1.396(4) ?
C25 C26 . 1.398(4) ?
C26 C27 . 1.391(4) ?
C26 C31 . 1.502(4) ?
C27 C28 . 1.389(4) ?
C28 C29 . 1.391(4) ?
C28 C30 . 1.509(3) ?
C32 C33 . 1.505(4) ?
C33 C34 . 1.390(4) ?
C33 C38 . 1.394(4) ?
C34 C35 . 1.396(4) ?
C35 C36 . 1.392(4) ?
C35 C41 . 1.515(4) ?
C36 C37 . 1.391(4) ?
C37 C38 . 1.382(4) ?
C37 C39 . 1.510(4) ?

loop_
_cod_related_entry_id
_cod_related_entry_database
_cod_related_entry_code
1 ChemSpider 21135175
